data_4082767
loop_
_publ_author_name
'Ebert, Hanna'
'Timmermann, Vanessa'
'Oswald, Tim'
'Saak, Wolfgang'
'Schmidtmann, Marc'
'Friedemann, Marion'
'Haase, Detlev'
'Beckhaus, R\"udiger'

_publ_section_title
;
 Synthesis and Reactivity of Bis(\h5:\h1-pentafulvene)zirconium Complexes
;
_journal_issue 6
_journal_name_full Organometallics
_journal_page_first 1440
_journal_paper_doi 10.1021/om500031s
_journal_volume 33
_journal_year 2014
_chemical_formula_sum 'C52 H59 N Zr'
_chemical_formula_weight 789.22
_chemical_name_systematic
; 
 ? 
;
_space_group_IT_number 2
_symmetry_cell_setting triclinic
_symmetry_space_group_name_Hall '-P 1'
_symmetry_space_group_name_H-M 'P -1'
_atom_sites_solution_hydrogens geom
_atom_sites_solution_primary direct
_atom_sites_solution_secondary difmap
_audit_creation_method SHELXL-97
_cell_angle_alpha 85.164(4)
_cell_angle_beta 75.949(4)
_cell_angle_gamma 70.229(4)
_cell_formula_units_Z 2
_cell_length_a 10.4761(6)
_cell_length_b 10.5462(6)
_cell_length_c 20.3143(11)
_cell_measurement_reflns_used 2233
_cell_measurement_temperature 120(2)
_cell_measurement_theta_max 19.10
_cell_measurement_theta_min 2.42
_cell_volume 2048.9(2)
_computing_cell_refinement 'Bruker SAINT'
_computing_data_collection 'Bruker APEX2'
_computing_data_reduction 'Bruker SAINT'
_computing_molecular_graphics 'Diamond Crystal Impact, 2010)'
_computing_publication_material 'SHELX-97 (Sheldrick, 2008)'
_computing_structure_refinement 'SHELXL-97 (Sheldrick, 2008)'
_computing_structure_solution 'SHELXS-97 (Sheldrick, 2008)'
_diffrn_ambient_temperature 120(2)
_diffrn_measured_fraction_theta_full 0.992
_diffrn_measured_fraction_theta_max 0.992
_diffrn_measurement_device_type 'Bruker APEX-II CCD'
_diffrn_measurement_method '\f and \w scans'
_diffrn_radiation_monochromator graphite
_diffrn_radiation_source 'fine-focus sealed tube'
_diffrn_radiation_type MoK\a
_diffrn_radiation_wavelength 0.71073
_diffrn_reflns_av_R_equivalents 0.1403
_diffrn_reflns_av_sigmaI/netI 0.1602
_diffrn_reflns_limit_h_max 13
_diffrn_reflns_limit_h_min -13
_diffrn_reflns_limit_k_max 13
_diffrn_reflns_limit_k_min -13
_diffrn_reflns_limit_l_max 26
_diffrn_reflns_limit_l_min -26
_diffrn_reflns_number 40194
_diffrn_reflns_theta_full 28.09
_diffrn_reflns_theta_max 28.09
_diffrn_reflns_theta_min 2.05
_exptl_absorpt_coefficient_mu 0.305
_exptl_absorpt_correction_T_max 0.9849
_exptl_absorpt_correction_T_min 0.9626
_exptl_absorpt_correction_type numerical
_exptl_absorpt_process_details 'SADABS (Sheldrick)'
_exptl_crystal_colour yellow
_exptl_crystal_density_diffrn 1.279
_exptl_crystal_density_method 'not measured'
_exptl_crystal_description prism
_exptl_crystal_F_000 836
_exptl_crystal_size_max 0.13
_exptl_crystal_size_mid 0.09
_exptl_crystal_size_min 0.05
_refine_diff_density_max 0.544
_refine_diff_density_min -0.568
_refine_diff_density_rms 0.096
_refine_ls_extinction_method none
_refine_ls_goodness_of_fit_ref 0.972
_refine_ls_hydrogen_treatment constr
_refine_ls_matrix_type full
_refine_ls_number_parameters 491
_refine_ls_number_reflns 9870
_refine_ls_number_restraints 0
_refine_ls_restrained_S_all 0.972
_refine_ls_R_factor_all 0.1469
_refine_ls_R_factor_gt 0.0603
_refine_ls_shift/su_max 0.001
_refine_ls_shift/su_mean 0.000
_refine_ls_structure_factor_coef Fsqd
_refine_ls_weighting_details 'calc w=1/[\s^2^(Fo^2^)+(0.0485P)^2^+0.0000P] where P=(Fo^2^+2Fc^2^)/3'
_refine_ls_weighting_scheme calc
_refine_ls_wR_factor_gt 0.1023
_refine_ls_wR_factor_ref 0.1291
_reflns_number_gt 5319
_reflns_number_total 9870
_reflns_threshold_expression >2sigma(I)
_cod_data_source_file om500031s_si_001.cif
_cod_data_source_block 5
_cod_depositor_comments
;
The following automatic conversions were performed:

'_symmetry_cell_setting' value 'Triclinic' changed to 'triclinic'
according to
/usr/data/users/saulius/crontab/automatic-downloads/current/ACS/lib/dictionaries/cif_core.dic
dictionary named 'cif_core.dic' version 2.4.2 from 2011-04-26.

Automatic conversion script
Id: cif_fix_values 2281 2013-09-26 08:29:07Z andrius 
;
_cod_original_sg_symbol_H-M 'P-1   '
_cod_database_code 4082767

loop_
_symmetry_equiv_pos_as_xyz
'x, y, z'
'-x, -y, -z'

loop_
_atom_site_label
_atom_site_type_symbol
_atom_site_fract_x
_atom_site_fract_y
_atom_site_fract_z
_atom_site_U_iso_or_equiv
_atom_site_adp_type
_atom_site_occupancy
_atom_site_symmetry_multiplicity
_atom_site_calc_flag
_atom_site_refinement_flags
Zr1 Zr 0.10604(4) 0.02893(4) 0.249053(18) 0.02242(12) Uani 1 1 d .
C1 C -0.0922(4) 0.1134(4) 0.20810(18) 0.0256(9) Uani 1 1 d .
C2 C -0.1431(4) 0.0773(4) 0.27725(18) 0.0302(10) Uani 1 1 d .
H2 H -0.1979 0.1388 0.3130 0.036 Uiso 1 1 calc R
C3 C -0.0981(4) -0.0637(4) 0.28286(19) 0.0319(10) Uani 1 1 d .
H3 H -0.1142 -0.1136 0.3234 0.038 Uiso 1 1 calc R
C4 C -0.0256(4) -0.1181(4) 0.21891(19) 0.0294(9) Uani 1 1 d .
H4 H 0.0151 -0.2113 0.2084 0.035 Uiso 1 1 calc R
C5 C -0.0226(4) -0.0125(4) 0.17285(19) 0.0273(9) Uani 1 1 d .
H5 H 0.0189 -0.0224 0.1257 0.033 Uiso 1 1 calc R
C6 C -0.0381(4) 0.2256(4) 0.19236(18) 0.0268(9) Uani 1 1 d .
C7 C 0.0196(4) 0.2505(4) 0.11821(18) 0.0293(10) Uani 1 1 d .
C8 C -0.0429(5) 0.2332(5) 0.0680(2) 0.0452(12) Uani 1 1 d .
H8 H -0.1187 0.1991 0.0797 0.054 Uiso 1 1 calc R
C9 C 0.0053(5) 0.2656(5) 0.0005(2) 0.0522(13) Uani 1 1 d .
H9 H -0.0376 0.2509 -0.0330 0.063 Uiso 1 1 calc R
C10 C 0.1111(5) 0.3172(4) -0.0190(2) 0.0410(12) Uani 1 1 d .
C11 C 0.1725(5) 0.3349(4) 0.0301(2) 0.0390(11) Uani 1 1 d .
H11 H 0.2466 0.3711 0.0181 0.047 Uiso 1 1 calc R
C12 C 0.1289(4) 0.3010(4) 0.09690(19) 0.0315(10) Uani 1 1 d .
H12 H 0.1755 0.3128 0.1294 0.038 Uiso 1 1 calc R
C13 C 0.1553(5) 0.3603(5) -0.0920(2) 0.0596(15) Uani 1 1 d .
H13A H 0.1481 0.2978 -0.1229 0.089 Uiso 1 1 calc R
H13B H 0.2518 0.3594 -0.1010 0.089 Uiso 1 1 calc R
H13C H 0.0943 0.4515 -0.0992 0.089 Uiso 1 1 calc R
C14 C -0.1201(4) 0.3562(4) 0.23040(18) 0.0277(9) Uani 1 1 d .
C15 C -0.2634(4) 0.3944(4) 0.2543(2) 0.0368(11) Uani 1 1 d .
H15 H -0.3114 0.3363 0.2476 0.044 Uiso 1 1 calc R
C16 C -0.3385(4) 0.5160(5) 0.2880(2) 0.0445(12) Uani 1 1 d .
H16 H -0.4362 0.5375 0.3049 0.053 Uiso 1 1 calc R
C17 C -0.2757(4) 0.6061(4) 0.2977(2) 0.0355(10) Uani 1 1 d .
C18 C -0.1335(4) 0.5690(4) 0.27251(19) 0.0337(10) Uani 1 1 d .
H18 H -0.0867 0.6294 0.2774 0.040 Uiso 1 1 calc R
C19 C -0.0567(4) 0.4471(4) 0.24045(18) 0.0298(10) Uani 1 1 d .
H19 H 0.0413 0.4251 0.2250 0.036 Uiso 1 1 calc R
C20 C -0.3554(5) 0.7369(4) 0.3359(2) 0.0492(13) Uani 1 1 d .
H20A H -0.4554 0.7504 0.3459 0.074 Uiso 1 1 calc R
H20B H -0.3365 0.8119 0.3081 0.074 Uiso 1 1 calc R
H20C H -0.3259 0.7330 0.3785 0.074 Uiso 1 1 calc R
C21 C 0.1722(4) -0.0297(4) 0.36482(17) 0.0245(9) Uani 1 1 d .
C22 C 0.0340(4) 0.0603(4) 0.37964(17) 0.0275(9) Uani 1 1 d .
H22 H -0.0455 0.0391 0.4046 0.033 Uiso 1 1 calc R
C23 C 0.0338(4) 0.1869(4) 0.35111(17) 0.0294(9) Uani 1 1 d .
H23 H -0.0456 0.2654 0.3532 0.035 Uiso 1 1 calc R
C24 C 0.1719(4) 0.1763(4) 0.31904(18) 0.0305(10) Uani 1 1 d .
H24 H 0.2020 0.2465 0.2954 0.037 Uiso 1 1 calc R
C25 C 0.2577(4) 0.0445(4) 0.32783(18) 0.0278(10) Uani 1 1 d .
H25 H 0.3560 0.0105 0.3118 0.033 Uiso 1 1 calc R
C26 C 0.2284(4) -0.1720(4) 0.39076(18) 0.0252(9) Uani 1 1 d .
H26 H 0.3061 -0.2228 0.3534 0.030 Uiso 1 1 calc R
C27 C 0.1244(4) -0.2479(4) 0.40726(18) 0.0245(9) Uani 1 1 d .
C28 C 0.1463(4) -0.3631(4) 0.37180(19) 0.0291(9) Uani 1 1 d .
H28 H 0.2271 -0.3944 0.3361 0.035 Uiso 1 1 calc R
C29 C 0.0517(4) -0.4337(4) 0.38772(19) 0.0341(10) Uani 1 1 d .
H29 H 0.0701 -0.5131 0.3632 0.041 Uiso 1 1 calc R
C30 C -0.0690(4) -0.3904(4) 0.43878(19) 0.0309(10) Uani 1 1 d .
C31 C -0.0901(4) -0.2762(4) 0.47438(19) 0.0314(10) Uani 1 1 d .
H31 H -0.1713 -0.2445 0.5097 0.038 Uiso 1 1 calc R
C32 C 0.0050(4) -0.2070(4) 0.45952(18) 0.0288(9) Uani 1 1 d .
H32 H -0.0116 -0.1299 0.4856 0.035 Uiso 1 1 calc R
C33 C -0.1715(4) -0.4666(4) 0.4566(2) 0.0407(11) Uani 1 1 d .
H33A H -0.1879 -0.4922 0.4149 0.061 Uiso 1 1 calc R
H33B H -0.2596 -0.4092 0.4842 0.061 Uiso 1 1 calc R
H33C H -0.1336 -0.5479 0.4824 0.061 Uiso 1 1 calc R
C34 C 0.2931(4) -0.1765(4) 0.45246(18) 0.0252(9) Uani 1 1 d .
C35 C 0.3490(4) -0.3003(4) 0.4820(2) 0.0365(11) Uani 1 1 d .
H35 H 0.3437 -0.3795 0.4655 0.044 Uiso 1 1 calc R
C36 C 0.4126(4) -0.3092(5) 0.5354(2) 0.0396(11) Uani 1 1 d .
H36 H 0.4487 -0.3948 0.5553 0.048 Uiso 1 1 calc R
C37 C 0.4249(4) -0.1985(5) 0.56039(19) 0.0339(10) Uani 1 1 d .
C38 C 0.3671(4) -0.0760(4) 0.53171(18) 0.0333(10) Uani 1 1 d .
H38 H 0.3701 0.0035 0.5492 0.040 Uiso 1 1 calc R
C39 C 0.3043(4) -0.0660(4) 0.47775(18) 0.0313(10) Uani 1 1 d .
H39 H 0.2683 0.0197 0.4580 0.038 Uiso 1 1 calc R
C40 C 0.5000(4) -0.2107(5) 0.6169(2) 0.0504(13) Uani 1 1 d .
H40A H 0.5953 -0.2109 0.5975 0.076 Uiso 1 1 calc R
H40B H 0.5027 -0.2948 0.6419 0.076 Uiso 1 1 calc R
H40C H 0.4505 -0.1342 0.6479 0.076 Uiso 1 1 calc R
N1 N 0.2843(3) -0.0823(3) 0.18025(14) 0.0250(7) Uani 1 1 d .
C41 C 0.3467(4) -0.2158(4) 0.14634(18) 0.0296(9) Uani 1 1 d .
H41 H 0.4463 -0.2264 0.1248 0.035 Uiso 1 1 calc R
C42 C 0.3469(5) -0.3297(4) 0.1981(2) 0.0386(11) Uani 1 1 d .
H42A H 0.2496 -0.3212 0.2213 0.046 Uiso 1 1 calc R
H42B H 0.3957 -0.3217 0.2328 0.046 Uiso 1 1 calc R
C43 C 0.4188(5) -0.4682(5) 0.1642(2) 0.0525(13) Uani 1 1 d .
H43A H 0.5191 -0.4816 0.1462 0.063 Uiso 1 1 calc R
H43B H 0.4103 -0.5394 0.1983 0.063 Uiso 1 1 calc R
C44 C 0.3545(5) -0.4800(4) 0.1070(2) 0.0543(14) Uani 1 1 d .
H44A H 0.2572 -0.4774 0.1259 0.065 Uiso 1 1 calc R
H44B H 0.4067 -0.5679 0.0841 0.065 Uiso 1 1 calc R
C45 C 0.3558(5) -0.3670(4) 0.0553(2) 0.0417(11) Uani 1 1 d .
H45A H 0.4532 -0.3731 0.0339 0.050 Uiso 1 1 calc R
H45B H 0.3105 -0.3762 0.0194 0.050 Uiso 1 1 calc R
C46 C 0.2790(4) -0.2313(4) 0.08989(19) 0.0345(10) Uani 1 1 d .
H46A H 0.1804 -0.2235 0.1094 0.041 Uiso 1 1 calc R
H46B H 0.2810 -0.1583 0.0561 0.041 Uiso 1 1 calc R
C47 C 0.3832(4) -0.0065(4) 0.16520(18) 0.0293(9) Uani 1 1 d .
H47 H 0.3346 0.0800 0.1909 0.035 Uiso 1 1 calc R
C48 C 0.5191(4) -0.0718(5) 0.1886(2) 0.0461(12) Uani 1 1 d .
H48A H 0.4975 -0.1007 0.2364 0.055 Uiso 1 1 calc R
H48B H 0.5762 -0.1531 0.1609 0.055 Uiso 1 1 calc R
C49 C 0.6020(5) 0.0226(6) 0.1825(3) 0.0630(16) Uani 1 1 d .
H49A H 0.6903 -0.0241 0.1968 0.076 Uiso 1 1 calc R
H49B H 0.5483 0.1013 0.2125 0.076 Uiso 1 1 calc R
C50 C 0.6332(5) 0.0694(6) 0.1095(3) 0.0630(15) Uani 1 1 d .
H50A H 0.6810 0.1369 0.1064 0.076 Uiso 1 1 calc R
H50B H 0.6969 -0.0082 0.0807 0.076 Uiso 1 1 calc R
C51 C 0.5026(5) 0.1307(5) 0.0832(2) 0.0529(14) Uani 1 1 d .
H51A H 0.5280 0.1543 0.0347 0.064 Uiso 1 1 calc R
H51B H 0.4438 0.2146 0.1084 0.064 Uiso 1 1 calc R
C52 C 0.4192(5) 0.0332(4) 0.0910(2) 0.0376(11) Uani 1 1 d .
H52A H 0.3326 0.0770 0.0748 0.045 Uiso 1 1 calc R
H52B H 0.4750 -0.0482 0.0632 0.045 Uiso 1 1 calc R

loop_
_atom_site_aniso_label
_atom_site_aniso_U_11
_atom_site_aniso_U_22
_atom_site_aniso_U_33
_atom_site_aniso_U_23
_atom_site_aniso_U_13
_atom_site_aniso_U_12
Zr1 0.0281(2) 0.0258(2) 0.01595(18) 0.00299(14) -0.00570(14) -0.01235(17)
C1 0.023(2) 0.034(3) 0.023(2) 0.0045(17) -0.0091(16) -0.0131(19)
C2 0.031(2) 0.041(3) 0.022(2) 0.0022(18) -0.0041(17) -0.019(2)
C3 0.032(2) 0.041(3) 0.028(2) 0.0083(19) -0.0041(18) -0.023(2)
C4 0.029(2) 0.028(2) 0.034(2) -0.0046(19) -0.0068(18) -0.012(2)
C5 0.027(2) 0.038(3) 0.020(2) -0.0025(18) -0.0065(17) -0.013(2)
C6 0.027(2) 0.032(2) 0.023(2) 0.0045(17) -0.0091(17) -0.0116(19)
C7 0.035(2) 0.029(2) 0.022(2) 0.0060(17) -0.0073(18) -0.009(2)
C8 0.046(3) 0.072(4) 0.030(2) 0.012(2) -0.018(2) -0.031(3)
C9 0.056(3) 0.074(4) 0.028(2) 0.005(2) -0.020(2) -0.017(3)
C10 0.048(3) 0.034(3) 0.025(2) 0.0073(19) -0.001(2) 0.000(2)
C11 0.045(3) 0.035(3) 0.031(2) 0.005(2) -0.001(2) -0.013(2)
C12 0.032(2) 0.037(3) 0.024(2) -0.0007(18) -0.0045(18) -0.011(2)
C13 0.072(4) 0.051(3) 0.024(2) 0.014(2) 0.004(2) 0.008(3)
C14 0.034(2) 0.029(2) 0.0188(19) 0.0098(17) -0.0106(17) -0.009(2)
C15 0.033(2) 0.038(3) 0.041(3) 0.010(2) -0.012(2) -0.013(2)
C16 0.029(2) 0.045(3) 0.049(3) 0.012(2) -0.008(2) -0.001(2)
C17 0.038(3) 0.031(3) 0.029(2) 0.0104(19) -0.006(2) -0.005(2)
C18 0.044(3) 0.033(3) 0.025(2) 0.0078(19) -0.0068(19) -0.017(2)
C19 0.033(2) 0.033(3) 0.023(2) 0.0015(18) -0.0031(18) -0.013(2)
C20 0.046(3) 0.045(3) 0.043(3) 0.004(2) -0.006(2) -0.002(2)
C21 0.036(2) 0.029(2) 0.0134(18) 0.0003(16) -0.0079(16) -0.015(2)
C22 0.040(2) 0.030(2) 0.0156(18) 0.0022(17) -0.0067(17) -0.017(2)
C23 0.040(2) 0.026(2) 0.0192(19) -0.0039(17) -0.0090(18) -0.004(2)
C24 0.049(3) 0.032(3) 0.019(2) 0.0029(17) -0.0117(19) -0.023(2)
C25 0.031(2) 0.036(3) 0.023(2) 0.0032(18) -0.0110(18) -0.017(2)
C26 0.027(2) 0.026(2) 0.021(2) 0.0001(17) -0.0045(17) -0.0075(19)
C27 0.028(2) 0.025(2) 0.021(2) 0.0079(17) -0.0092(17) -0.0082(19)
C28 0.033(2) 0.029(2) 0.024(2) 0.0011(17) -0.0043(17) -0.009(2)
C29 0.048(3) 0.028(2) 0.030(2) 0.0021(18) -0.011(2) -0.015(2)
C30 0.040(3) 0.031(3) 0.025(2) 0.0090(18) -0.0135(19) -0.014(2)
C31 0.034(2) 0.032(3) 0.025(2) 0.0039(18) -0.0020(18) -0.012(2)
C32 0.037(2) 0.024(2) 0.024(2) 0.0020(17) -0.0048(18) -0.010(2)
C33 0.044(3) 0.047(3) 0.039(3) 0.013(2) -0.014(2) -0.025(2)
C34 0.025(2) 0.028(2) 0.022(2) 0.0031(17) -0.0027(16) -0.0103(19)
C35 0.042(3) 0.037(3) 0.037(2) 0.011(2) -0.017(2) -0.018(2)
C36 0.034(3) 0.046(3) 0.039(3) 0.019(2) -0.017(2) -0.013(2)
C37 0.029(2) 0.053(3) 0.022(2) 0.008(2) -0.0073(18) -0.018(2)
C38 0.039(3) 0.042(3) 0.023(2) -0.0012(19) -0.0062(19) -0.019(2)
C39 0.038(2) 0.033(3) 0.022(2) 0.0035(18) -0.0039(18) -0.014(2)
C40 0.037(3) 0.088(4) 0.035(3) 0.007(3) -0.016(2) -0.028(3)
N1 0.0276(18) 0.029(2) 0.0205(16) 0.0017(14) -0.0058(14) -0.0116(16)
C41 0.032(2) 0.032(3) 0.025(2) 0.0011(18) -0.0040(18) -0.014(2)
C42 0.053(3) 0.030(3) 0.029(2) 0.0016(19) -0.010(2) -0.010(2)
C43 0.075(4) 0.035(3) 0.043(3) 0.009(2) -0.015(3) -0.013(3)
C44 0.073(4) 0.030(3) 0.053(3) -0.009(2) -0.002(3) -0.015(3)
C45 0.054(3) 0.034(3) 0.036(2) -0.009(2) -0.002(2) -0.016(2)
C46 0.043(3) 0.038(3) 0.023(2) -0.0020(18) 0.0005(19) -0.018(2)
C47 0.027(2) 0.034(3) 0.025(2) -0.0018(18) -0.0027(17) -0.010(2)
C48 0.033(3) 0.060(3) 0.047(3) -0.007(2) -0.013(2) -0.012(2)
C49 0.036(3) 0.088(4) 0.075(4) -0.020(3) -0.008(3) -0.032(3)
C50 0.045(3) 0.077(4) 0.078(4) -0.011(3) -0.003(3) -0.040(3)
C51 0.064(3) 0.049(3) 0.045(3) -0.002(2) 0.013(3) -0.034(3)
C52 0.041(3) 0.037(3) 0.033(2) -0.0033(19) 0.002(2) -0.017(2)

loop_
_atom_type_symbol
_atom_type_description
_atom_type_scat_dispersion_real
_atom_type_scat_dispersion_imag
_atom_type_scat_source
C C 0.0033 0.0016 'International Tables Vol C Tables 4.2.6.8 and 6.1.1.4'
H H 0.0000 0.0000 'International Tables Vol C Tables 4.2.6.8 and 6.1.1.4'
N N 0.0061 0.0033 'International Tables Vol C Tables 4.2.6.8 and 6.1.1.4'
Zr Zr -2.9673 0.5597 'International Tables Vol C Tables 4.2.6.8 and 6.1.1.4'

loop_
_geom_angle_atom_site_label_1
_geom_angle_atom_site_label_2
_geom_angle_atom_site_label_3
_geom_angle
N1 Zr1 C1 115.64(12)
N1 Zr1 C2 140.60(13)
C1 Zr1 C2 35.62(12)
N1 Zr1 C5 85.73(12)
C1 Zr1 C5 35.16(13)
C2 Zr1 C5 56.21(13)
N1 Zr1 C6 111.11(11)
C1 Zr1 C6 35.14(12)
C2 Zr1 C6 62.11(12)
C5 Zr1 C6 61.45(13)
N1 Zr1 C24 108.98(12)
C1 Zr1 C24 120.61(14)
C2 Zr1 C24 110.14(14)
C5 Zr1 C24 154.55(13)
C6 Zr1 C24 93.44(13)
N1 Zr1 C25 89.80(12)
C1 Zr1 C25 150.98(14)
C2 Zr1 C25 127.13(13)
C5 Zr1 C25 173.60(14)
C6 Zr1 C25 124.64(13)
C24 Zr1 C25 31.81(12)
N1 Zr1 C3 117.78(12)
C1 Zr1 C3 56.51(13)
C2 Zr1 C3 32.55(12)
C5 Zr1 C3 53.83(12)
C6 Zr1 C3 90.26(12)
C24 Zr1 C3 127.95(12)
C25 Zr1 C3 125.20(12)
N1 Zr1 C23 140.18(12)
C1 Zr1 C23 98.99(13)
C2 Zr1 C23 79.22(13)
C5 Zr1 C23 132.78(13)
C6 Zr1 C23 85.70(12)
C24 Zr1 C23 31.87(12)
C25 Zr1 C23 52.60(13)
C3 Zr1 C23 97.11(13)
N1 Zr1 C21 103.59(12)
C1 Zr1 C21 138.19(12)
C2 Zr1 C21 103.32(12)
C5 Zr1 C21 145.28(12)
C6 Zr1 C21 138.47(13)
C24 Zr1 C21 53.04(12)
C25 Zr1 C21 32.15(11)
C3 Zr1 C21 93.29(12)
C23 Zr1 C21 52.79(12)
N1 Zr1 C4 88.93(12)
C1 Zr1 C4 56.03(13)
C2 Zr1 C4 53.85(13)
C5 Zr1 C4 32.10(12)
C6 Zr1 C4 89.57(12)
C24 Zr1 C4 159.24(12)
C25 Zr1 C4 143.42(12)
C3 Zr1 C4 31.41(12)
C23 Zr1 C4 128.34(12)
C21 Zr1 C4 113.67(12)
N1 Zr1 C22 135.28(12)
C1 Zr1 C22 107.75(13)
C2 Zr1 C22 75.37(12)
C5 Zr1 C22 129.29(12)
C6 Zr1 C22 110.41(12)
C24 Zr1 C22 52.54(12)
C25 Zr1 C22 52.47(12)
C3 Zr1 C22 77.67(12)
C23 Zr1 C22 31.66(11)
C21 Zr1 C22 31.69(12)
C4 Zr1 C22 107.30(12)
C5 C1 C2 105.0(3)
C5 C1 C6 121.1(3)
C2 C1 C6 121.6(3)
C5 C1 Zr1 77.8(2)
C2 C1 Zr1 76.7(2)
C6 C1 Zr1 80.0(2)
C3 C2 C1 108.7(3)
C3 C2 Zr1 79.7(2)
C1 C2 Zr1 67.7(2)
C4 C3 C2 108.4(3)
C4 C3 Zr1 75.1(2)
C2 C3 Zr1 67.7(2)
C3 C4 C5 108.6(4)
C3 C4 Zr1 73.5(2)
C5 C4 Zr1 67.9(2)
C4 C5 C1 109.2(3)
C4 C5 Zr1 80.0(2)
C1 C5 Zr1 67.0(2)
C1 C6 C14 117.8(3)
C1 C6 C7 117.3(3)
C14 C6 C7 111.7(3)
C1 C6 Zr1 64.8(2)
C14 C6 Zr1 120.5(2)
C7 C6 Zr1 117.5(3)
C12 C7 C8 116.1(3)
C12 C7 C6 122.7(4)
C8 C7 C6 121.0(4)
C7 C8 C9 120.3(4)
C10 C9 C8 122.5(4)
C9 C10 C11 117.4(4)
C9 C10 C13 121.4(4)
C11 C10 C13 121.1(4)
C10 C11 C12 121.3(4)
C11 C12 C7 122.4(4)
C15 C14 C19 116.4(4)
C15 C14 C6 121.8(4)
C19 C14 C6 121.7(3)
C14 C15 C16 121.4(4)
C17 C16 C15 122.0(4)
C16 C17 C18 116.3(4)
C16 C17 C20 122.6(4)
C18 C17 C20 121.0(4)
C17 C18 C19 122.4(4)
C18 C19 C14 121.3(4)
C22 C21 C25 107.0(3)
C22 C21 C26 128.5(3)
C25 C21 C26 123.9(3)
C22 C21 Zr1 74.7(2)
C25 C21 Zr1 73.3(2)
C26 C21 Zr1 124.3(2)
C23 C22 C21 108.5(3)
C23 C22 Zr1 73.3(2)
C21 C22 Zr1 73.6(2)
C24 C23 C22 107.9(4)
C24 C23 Zr1 73.1(2)
C22 C23 Zr1 75.0(2)
C25 C24 C23 108.4(3)
C25 C24 Zr1 74.7(2)
C23 C24 Zr1 75.0(2)
C24 C25 C21 108.3(4)
C24 C25 Zr1 73.5(2)
C21 C25 Zr1 74.5(2)
C21 C26 C27 114.7(3)
C21 C26 C34 112.0(3)
C27 C26 C34 110.0(3)
C28 C27 C32 117.2(3)
C28 C27 C26 121.1(3)
C32 C27 C26 121.6(3)
C27 C28 C29 121.0(4)
C30 C29 C28 121.5(4)
C31 C30 C29 117.4(4)
C31 C30 C33 120.7(4)
C29 C30 C33 121.9(4)
C30 C31 C32 121.3(4)
C31 C32 C27 121.5(4)
C39 C34 C35 117.4(4)
C39 C34 C26 123.7(3)
C35 C34 C26 118.8(3)
C36 C35 C34 120.6(4)
C37 C36 C35 122.0(4)
C36 C37 C38 117.1(4)
C36 C37 C40 121.4(4)
C38 C37 C40 121.5(4)
C37 C38 C39 121.3(4)
C34 C39 C38 121.5(4)
C47 N1 C41 111.0(3)
C47 N1 Zr1 108.3(2)
C41 N1 Zr1 140.4(2)
N1 C41 C42 111.0(3)
N1 C41 C46 114.4(3)
C42 C41 C46 110.0(3)
C41 C42 C43 111.4(3)
C44 C43 C42 110.9(4)
C43 C44 C45 111.7(4)
C46 C45 C44 110.0(3)
C45 C46 C41 110.4(4)
N1 C47 C52 114.1(3)
N1 C47 C48 116.0(3)
C52 C47 C48 108.2(3)
C49 C48 C47 112.3(4)
C48 C49 C50 109.5(4)
C51 C50 C49 112.0(4)
C50 C51 C52 111.5(4)
C47 C52 C51 109.6(4)

loop_
_geom_bond_atom_site_label_1
_geom_bond_atom_site_label_2
_geom_bond_distance
Zr1 N1 2.084(3)
Zr1 C1 2.294(4)
Zr1 C2 2.413(4)
Zr1 C5 2.435(4)
Zr1 C6 2.496(4)
Zr1 C24 2.547(4)
Zr1 C25 2.562(4)
Zr1 C3 2.566(4)
Zr1 C23 2.572(4)
Zr1 C21 2.579(3)
Zr1 C4 2.587(4)
Zr1 C22 2.593(3)
C1 C5 1.435(5)
C1 C2 1.444(5)
C1 C6 1.459(5)
C2 C3 1.403(5)
C3 C4 1.395(5)
C4 C5 1.396(5)
C6 C14 1.512(5)
C6 C7 1.517(5)
C7 C12 1.384(5)
C7 C8 1.392(5)
C8 C9 1.398(6)
C9 C10 1.357(6)
C10 C11 1.366(6)
C10 C13 1.523(5)
C11 C12 1.380(5)
C14 C15 1.386(5)
C14 C19 1.390(5)
C15 C16 1.392(6)
C16 C17 1.375(6)
C17 C18 1.379(6)
C17 C20 1.513(6)
C18 C19 1.382(5)
C21 C22 1.412(5)
C21 C25 1.424(5)
C21 C26 1.516(5)
C22 C23 1.409(5)
C23 C24 1.405(5)
C24 C25 1.400(5)
C26 C27 1.519(5)
C26 C34 1.553(5)
C27 C28 1.388(5)
C27 C32 1.395(5)
C28 C29 1.394(5)
C29 C30 1.392(5)
C30 C31 1.383(5)
C30 C33 1.508(5)
C31 C32 1.387(5)
C34 C39 1.363(5)
C34 C35 1.389(5)
C35 C36 1.386(5)
C36 C37 1.367(6)
C37 C38 1.375(6)
C37 C40 1.517(5)
C38 C39 1.389(5)
N1 C47 1.474(4)
N1 C41 1.486(5)
C41 C42 1.528(5)
C41 C46 1.533(5)
C42 C43 1.533(6)
C43 C44 1.509(6)
C44 C45 1.522(6)
C45 C46 1.518(5)
C47 C52 1.521(5)
C47 C48 1.529(5)
C48 C49 1.508(6)
C49 C50 1.516(7)
C50 C51 1.509(7)
C51 C52 1.535(6)

loop_
_geom_torsion_atom_site_label_1
_geom_torsion_atom_site_label_2
_geom_torsion_atom_site_label_3
_geom_torsion_atom_site_label_4
_geom_torsion
N1 Zr1 C1 C5 34.4(2)
C2 Zr1 C1 C5 -108.9(3)
C6 Zr1 C1 C5 125.1(3)
C24 Zr1 C1 C5 169.11(19)
C25 Zr1 C1 C5 -176.6(2)
C3 Zr1 C1 C5 -73.2(2)
C23 Zr1 C1 C5 -165.8(2)
C21 Zr1 C1 C5 -123.6(2)
C4 Zr1 C1 C5 -35.2(2)
C22 Zr1 C1 C5 -134.4(2)
N1 Zr1 C1 C2 143.3(2)
C5 Zr1 C1 C2 108.9(3)
C6 Zr1 C1 C2 -126.0(3)
C24 Zr1 C1 C2 -82.0(3)
C25 Zr1 C1 C2 -67.7(3)
C3 Zr1 C1 C2 35.7(2)
C23 Zr1 C1 C2 -56.9(2)
C21 Zr1 C1 C2 -14.8(3)
C4 Zr1 C1 C2 73.7(2)
C22 Zr1 C1 C2 -25.6(3)
N1 Zr1 C1 C6 -90.7(2)
C2 Zr1 C1 C6 126.0(3)
C5 Zr1 C1 C6 -125.1(3)
C24 Zr1 C1 C6 44.0(2)
C25 Zr1 C1 C6 58.3(3)
C3 Zr1 C1 C6 161.7(3)
C23 Zr1 C1 C6 69.1(2)
C21 Zr1 C1 C6 111.3(2)
C4 Zr1 C1 C6 -160.3(3)
C22 Zr1 C1 C6 100.4(2)
C5 C1 C2 C3 3.2(4)
C6 C1 C2 C3 -139.2(4)
Zr1 C1 C2 C3 -70.0(3)
C5 C1 C2 Zr1 73.2(2)
C6 C1 C2 Zr1 -69.2(3)
N1 Zr1 C2 C3 57.1(3)
C1 Zr1 C2 C3 115.2(3)
C5 Zr1 C2 C3 74.2(2)
C6 Zr1 C2 C3 147.0(3)
C24 Zr1 C2 C3 -130.0(2)
C25 Zr1 C2 C3 -99.1(2)
C23 Zr1 C2 C3 -122.2(2)
C21 Zr1 C2 C3 -74.8(2)
C4 Zr1 C2 C3 34.9(2)
C22 Zr1 C2 C3 -89.9(2)
N1 Zr1 C2 C1 -58.1(3)
C5 Zr1 C2 C1 -41.0(2)
C6 Zr1 C2 C1 31.8(2)
C24 Zr1 C2 C1 114.8(2)
C25 Zr1 C2 C1 145.7(2)
C3 Zr1 C2 C1 -115.2(3)
C23 Zr1 C2 C1 122.6(2)
C21 Zr1 C2 C1 170.0(2)
C4 Zr1 C2 C1 -80.3(2)
C22 Zr1 C2 C1 154.9(3)
C1 C2 C3 C4 -2.5(4)
Zr1 C2 C3 C4 -64.6(3)
C1 C2 C3 Zr1 62.1(2)
N1 Zr1 C3 C4 -25.4(3)
C1 Zr1 C3 C4 78.3(3)
C2 Zr1 C3 C4 117.5(3)
C5 Zr1 C3 C4 35.3(2)
C6 Zr1 C3 C4 88.7(2)
C24 Zr1 C3 C4 -176.7(2)
C25 Zr1 C3 C4 -136.9(2)
C23 Zr1 C3 C4 174.5(2)
C21 Zr1 C3 C4 -132.6(2)
C22 Zr1 C3 C4 -160.4(3)
N1 Zr1 C3 C2 -143.0(2)
C1 Zr1 C3 C2 -39.2(2)
C5 Zr1 C3 C2 -82.3(2)
C6 Zr1 C3 C2 -28.8(2)
C24 Zr1 C3 C2 65.8(3)
C25 Zr1 C3 C2 105.5(2)
C23 Zr1 C3 C2 56.9(2)
C21 Zr1 C3 C2 109.8(2)
C4 Zr1 C3 C2 -117.5(3)
C22 Zr1 C3 C2 82.1(2)
C2 C3 C4 C5 0.8(4)
Zr1 C3 C4 C5 -59.1(3)
C2 C3 C4 Zr1 59.9(3)
N1 Zr1 C4 C3 157.7(2)
C1 Zr1 C4 C3 -80.0(3)
C2 Zr1 C4 C3 -36.2(2)
C5 Zr1 C4 C3 -118.7(3)
C6 Zr1 C4 C3 -91.2(2)
C24 Zr1 C4 C3 7.4(5)
C25 Zr1 C4 C3 69.5(3)
C23 Zr1 C4 C3 -7.0(3)
C21 Zr1 C4 C3 53.3(3)
C22 Zr1 C4 C3 20.1(3)
N1 Zr1 C4 C5 -83.7(2)
C1 Zr1 C4 C5 38.6(2)
C2 Zr1 C4 C5 82.4(2)
C6 Zr1 C4 C5 27.5(2)
C24 Zr1 C4 C5 126.1(4)
C25 Zr1 C4 C5 -171.9(2)
C3 Zr1 C4 C5 118.7(3)
C23 Zr1 C4 C5 111.6(2)
C21 Zr1 C4 C5 172.0(2)
C22 Zr1 C4 C5 138.7(2)
C3 C4 C5 C1 1.3(4)
Zr1 C4 C5 C1 -61.3(2)
C3 C4 C5 Zr1 62.6(3)
C2 C1 C5 C4 -2.8(4)
C6 C1 C5 C4 139.9(4)
Zr1 C1 C5 C4 69.7(3)
C2 C1 C5 Zr1 -72.4(2)
C6 C1 C5 Zr1 70.3(3)
N1 Zr1 C5 C4 94.8(2)
C1 Zr1 C5 C4 -115.9(3)
C2 Zr1 C5 C4 -74.4(2)
C6 Zr1 C5 C4 -148.3(3)
C24 Zr1 C5 C4 -138.2(3)
C25 Zr1 C5 C4 49.0(12)
C3 Zr1 C5 C4 -34.5(2)
C23 Zr1 C5 C4 -96.6(3)
C21 Zr1 C5 C4 -13.0(4)
C22 Zr1 C5 C4 -54.5(3)
N1 Zr1 C5 C1 -149.3(2)
C2 Zr1 C5 C1 41.5(2)
C6 Zr1 C5 C1 -32.4(2)
C24 Zr1 C5 C1 -22.2(4)
C25 Zr1 C5 C1 164.9(11)
C3 Zr1 C5 C1 81.4(2)
C23 Zr1 C5 C1 19.3(3)
C21 Zr1 C5 C1 102.9(3)
C4 Zr1 C5 C1 115.9(3)
C22 Zr1 C5 C1 61.5(3)
C5 C1 C6 C14 178.2(3)
C2 C1 C6 C14 -45.2(5)
Zr1 C1 C6 C14 -112.7(3)
C5 C1 C6 C7 40.3(5)
C2 C1 C6 C7 176.9(4)
Zr1 C1 C6 C7 109.4(3)
C5 C1 C6 Zr1 -69.1(3)
C2 C1 C6 Zr1 67.5(3)
N1 Zr1 C6 C1 104.9(2)
C2 Zr1 C6 C1 -32.2(2)
C5 Zr1 C6 C1 32.4(2)
C24 Zr1 C6 C1 -143.2(2)
C25 Zr1 C6 C1 -149.9(2)
C3 Zr1 C6 C1 -15.2(2)
C23 Zr1 C6 C1 -112.3(2)
C21 Zr1 C6 C1 -110.4(2)
C4 Zr1 C6 C1 16.2(2)
C22 Zr1 C6 C1 -92.1(2)
N1 Zr1 C6 C14 -146.4(3)
C1 Zr1 C6 C14 108.7(4)
C2 Zr1 C6 C14 76.5(3)
C5 Zr1 C6 C14 141.1(3)
C24 Zr1 C6 C14 -34.5(3)
C25 Zr1 C6 C14 -41.2(3)
C3 Zr1 C6 C14 93.5(3)
C23 Zr1 C6 C14 -3.6(3)
C21 Zr1 C6 C14 -1.7(4)
C4 Zr1 C6 C14 124.9(3)
C22 Zr1 C6 C14 16.6(3)
N1 Zr1 C6 C7 -4.1(3)
C1 Zr1 C6 C7 -109.1(4)
C2 Zr1 C6 C7 -141.3(3)
C5 Zr1 C6 C7 -76.6(3)
C24 Zr1 C6 C7 107.7(3)
C25 Zr1 C6 C7 101.0(3)
C3 Zr1 C6 C7 -124.2(3)
C23 Zr1 C6 C7 138.7(3)
C21 Zr1 C6 C7 140.5(3)
C4 Zr1 C6 C7 -92.8(3)
C22 Zr1 C6 C7 158.8(3)
C1 C6 C7 C12 -147.5(4)
C14 C6 C7 C12 72.2(5)
Zr1 C6 C7 C12 -73.2(4)
C1 C6 C7 C8 37.6(6)
C14 C6 C7 C8 -102.7(4)
Zr1 C6 C7 C8 111.9(4)
C12 C7 C8 C9 0.3(7)
C6 C7 C8 C9 175.4(4)
C7 C8 C9 C10 -1.5(8)
C8 C9 C10 C11 1.2(7)
C8 C9 C10 C13 -175.9(4)
C9 C10 C11 C12 0.2(7)
C13 C10 C11 C12 177.3(4)
C10 C11 C12 C7 -1.4(7)
C8 C7 C12 C11 1.1(6)
C6 C7 C12 C11 -174.0(4)
C1 C6 C14 C15 -29.1(5)
C7 C6 C14 C15 111.0(4)
Zr1 C6 C14 C15 -104.8(4)
C1 C6 C14 C19 154.0(3)
C7 C6 C14 C19 -65.9(5)
Zr1 C6 C14 C19 78.3(4)
C19 C14 C15 C16 -1.5(6)
C6 C14 C15 C16 -178.6(4)
C14 C15 C16 C17 1.9(7)
C15 C16 C17 C18 -0.5(6)
C15 C16 C17 C20 -178.3(4)
C16 C17 C18 C19 -1.2(6)
C20 C17 C18 C19 176.6(4)
C17 C18 C19 C14 1.6(6)
C15 C14 C19 C18 -0.1(6)
C6 C14 C19 C18 177.0(3)
N1 Zr1 C21 C22 -179.6(2)
C1 Zr1 C21 C22 -19.9(3)
C2 Zr1 C21 C22 -28.7(2)
C5 Zr1 C21 C22 -77.2(3)
C6 Zr1 C21 C22 34.1(3)
C24 Zr1 C21 C22 76.7(2)
C25 Zr1 C21 C22 113.4(3)
C3 Zr1 C21 C22 -60.0(2)
C23 Zr1 C21 C22 36.4(2)
C4 Zr1 C21 C22 -84.7(2)
N1 Zr1 C21 C25 67.0(2)
C1 Zr1 C21 C25 -133.3(3)
C2 Zr1 C21 C25 -142.1(2)
C5 Zr1 C21 C25 169.3(3)
C6 Zr1 C21 C25 -79.3(3)
C24 Zr1 C21 C25 -36.7(2)
C3 Zr1 C21 C25 -173.4(2)
C23 Zr1 C21 C25 -77.0(2)
C4 Zr1 C21 C25 161.8(2)
C22 Zr1 C21 C25 -113.4(3)
N1 Zr1 C21 C26 -53.1(3)
C1 Zr1 C21 C26 106.6(3)
C2 Zr1 C21 C26 97.8(3)
C5 Zr1 C21 C26 49.3(4)
C6 Zr1 C21 C26 160.6(3)
C24 Zr1 C21 C26 -156.8(3)
C25 Zr1 C21 C26 -120.1(4)
C3 Zr1 C21 C26 66.5(3)
C23 Zr1 C21 C26 162.9(3)
C4 Zr1 C21 C26 41.8(3)
C22 Zr1 C21 C26 126.5(4)
C25 C21 C22 C23 1.2(4)
C26 C21 C22 C23 172.6(3)
Zr1 C21 C22 C23 -65.6(2)
C25 C21 C22 Zr1 66.7(2)
C26 C21 C22 Zr1 -121.9(4)
N1 Zr1 C22 C23 116.2(3)
C1 Zr1 C22 C23 -78.1(3)
C2 Zr1 C22 C23 -93.1(3)
C5 Zr1 C22 C23 -110.2(3)
C6 Zr1 C22 C23 -40.9(3)
C24 Zr1 C22 C23 37.3(2)
C25 Zr1 C22 C23 77.7(2)
C3 Zr1 C22 C23 -126.6(3)
C21 Zr1 C22 C23 115.7(3)
C4 Zr1 C22 C23 -137.1(2)
N1 Zr1 C22 C21 0.5(3)
C1 Zr1 C22 C21 166.2(2)
C2 Zr1 C22 C21 151.2(2)
C5 Zr1 C22 C21 134.1(2)
C6 Zr1 C22 C21 -156.6(2)
C24 Zr1 C22 C21 -78.4(2)
C25 Zr1 C22 C21 -38.0(2)
C3 Zr1 C22 C21 117.8(2)
C23 Zr1 C22 C21 -115.7(3)
C4 Zr1 C22 C21 107.2(2)
C21 C22 C23 C24 -0.5(4)
Zr1 C22 C23 C24 -66.2(2)
C21 C22 C23 Zr1 65.7(2)
N1 Zr1 C23 C24 14.7(3)
C1 Zr1 C23 C24 -136.2(2)
C2 Zr1 C23 C24 -166.0(2)
C5 Zr1 C23 C24 -147.3(2)
C6 Zr1 C23 C24 -103.6(2)
C25 Zr1 C23 C24 37.2(2)
C3 Zr1 C23 C24 166.7(2)
C21 Zr1 C23 C24 78.0(2)
C4 Zr1 C23 C24 170.4(2)
C22 Zr1 C23 C24 114.4(3)
N1 Zr1 C23 C22 -99.7(3)
C1 Zr1 C23 C22 109.4(2)
C2 Zr1 C23 C22 79.6(2)
C5 Zr1 C23 C22 98.2(3)
C6 Zr1 C23 C22 142.0(2)
C24 Zr1 C23 C22 -114.4(3)
C25 Zr1 C23 C22 -77.2(2)
C3 Zr1 C23 C22 52.3(2)
C21 Zr1 C23 C22 -36.5(2)
C4 Zr1 C23 C22 56.0(3)
C22 C23 C24 C25 -0.4(4)
Zr1 C23 C24 C25 -67.9(3)
C22 C23 C24 Zr1 67.5(3)
N1 Zr1 C24 C25 -55.8(2)
C1 Zr1 C24 C25 166.8(2)
C2 Zr1 C24 C25 128.9(2)
C5 Zr1 C24 C25 -178.5(3)
C6 Zr1 C24 C25 -169.5(2)
C3 Zr1 C24 C25 97.4(2)
C23 Zr1 C24 C25 114.3(3)
C21 Zr1 C24 C25 37.2(2)
C4 Zr1 C24 C25 92.6(4)
C22 Zr1 C24 C25 77.3(2)
N1 Zr1 C24 C23 -170.1(2)
C1 Zr1 C24 C23 52.6(3)
C2 Zr1 C24 C23 14.7(3)
C5 Zr1 C24 C23 67.2(4)
C6 Zr1 C24 C23 76.2(2)
C25 Zr1 C24 C23 -114.3(3)
C3 Zr1 C24 C23 -16.8(3)
C21 Zr1 C24 C23 -77.1(2)
C4 Zr1 C24 C23 -21.7(5)
C22 Zr1 C24 C23 -37.0(2)
C23 C24 C25 C21 1.1(4)
Zr1 C24 C25 C21 -67.0(3)
C23 C24 C25 Zr1 68.1(3)
C22 C21 C25 C24 -1.4(4)
C26 C21 C25 C24 -173.3(3)
Zr1 C21 C25 C24 66.3(3)
C22 C21 C25 Zr1 -67.7(2)
C26 C21 C25 Zr1 120.4(3)
N1 Zr1 C25 C24 128.5(2)
C1 Zr1 C25 C24 -23.8(4)
C2 Zr1 C25 C24 -66.3(3)
C5 Zr1 C25 C24 174.1(11)
C6 Zr1 C25 C24 12.7(3)
C3 Zr1 C25 C24 -106.9(2)
C23 Zr1 C25 C24 -37.3(2)
C21 Zr1 C25 C24 -114.9(3)
C4 Zr1 C25 C24 -143.6(2)
C22 Zr1 C25 C24 -77.5(2)
N1 Zr1 C25 C21 -116.6(2)
C1 Zr1 C25 C21 91.1(3)
C2 Zr1 C25 C21 48.6(3)
C5 Zr1 C25 C21 -70.9(12)
C6 Zr1 C25 C21 127.6(2)
C24 Zr1 C25 C21 114.9(3)
C3 Zr1 C25 C21 8.0(3)
C23 Zr1 C25 C21 77.6(2)
C4 Zr1 C25 C21 -28.6(4)
C22 Zr1 C25 C21 37.4(2)
C22 C21 C26 C27 29.5(5)
C25 C21 C26 C27 -160.4(3)
Zr1 C21 C26 C27 -68.2(4)
C22 C21 C26 C34 -96.8(4)
C25 C21 C26 C34 73.3(4)
Zr1 C21 C26 C34 165.5(2)
C21 C26 C27 C28 116.6(4)
C34 C26 C27 C28 -116.1(4)
C21 C26 C27 C32 -65.1(4)
C34 C26 C27 C32 62.2(4)
C32 C27 C28 C29 0.6(6)
C26 C27 C28 C29 179.0(3)
C27 C28 C29 C30 1.1(6)
C28 C29 C30 C31 -1.5(6)
C28 C29 C30 C33 -179.6(4)
C29 C30 C31 C32 0.4(6)
C33 C30 C31 C32 178.5(4)
C30 C31 C32 C27 1.3(6)
C28 C27 C32 C31 -1.7(6)
C26 C27 C32 C31 179.8(3)
C21 C26 C34 C39 -3.3(5)
C27 C26 C34 C39 -132.0(4)
C21 C26 C34 C35 179.9(3)
C27 C26 C34 C35 51.2(4)
C39 C34 C35 C36 0.5(6)
C26 C34 C35 C36 177.4(3)
C34 C35 C36 C37 -1.1(6)
C35 C36 C37 C38 2.2(6)
C35 C36 C37 C40 -177.4(4)
C36 C37 C38 C39 -2.8(6)
C40 C37 C38 C39 176.8(4)
C35 C34 C39 C38 -1.1(6)
C26 C34 C39 C38 -177.9(3)
C37 C38 C39 C34 2.3(6)
C1 Zr1 N1 C47 112.6(2)
C2 Zr1 N1 C47 145.8(2)
C5 Zr1 N1 C47 131.6(2)
C6 Zr1 N1 C47 74.5(2)
C24 Zr1 N1 C47 -27.1(2)
C25 Zr1 N1 C47 -53.0(2)
C3 Zr1 N1 C47 176.5(2)
C23 Zr1 N1 C47 -35.3(3)
C21 Zr1 N1 C47 -82.3(2)
C4 Zr1 N1 C47 163.6(2)
C22 Zr1 N1 C47 -82.6(3)
C1 Zr1 N1 C41 -73.8(4)
C2 Zr1 N1 C41 -40.6(5)
C5 Zr1 N1 C41 -54.8(4)
C6 Zr1 N1 C41 -111.9(4)
C24 Zr1 N1 C41 146.5(4)
C25 Zr1 N1 C41 120.7(4)
C3 Zr1 N1 C41 -9.9(4)
C23 Zr1 N1 C41 138.4(3)
C21 Zr1 N1 C41 91.3(4)
C4 Zr1 N1 C41 -22.8(4)
C22 Zr1 N1 C41 91.0(4)
C47 N1 C41 C42 122.2(3)
Zr1 N1 C41 C42 -51.3(5)
C47 N1 C41 C46 -112.6(3)
Zr1 N1 C41 C46 73.9(4)
N1 C41 C42 C43 -176.7(3)
C46 C41 C42 C43 55.7(5)
C41 C42 C43 C44 -54.5(5)
C42 C43 C44 C45 55.3(5)
C43 C44 C45 C46 -57.7(5)
C44 C45 C46 C41 58.7(5)
N1 C41 C46 C45 176.2(3)
C42 C41 C46 C45 -58.1(4)
C41 N1 C47 C52 65.7(4)
Zr1 N1 C47 C52 -118.7(3)
C41 N1 C47 C48 -61.1(4)
Zr1 N1 C47 C48 114.6(3)
N1 C47 C48 C49 -169.8(4)
C52 C47 C48 C49 60.5(5)
C47 C48 C49 C50 -57.8(5)
C48 C49 C50 C51 54.4(6)
C49 C50 C51 C52 -55.3(6)
N1 C47 C52 C51 170.7(3)
C48 C47 C52 C51 -58.6(5)
C50 C51 C52 C47 57.5(5)
